data_4082813
loop_
_publ_author_name
'Liu, Yang'
'Shi, Min'
'Deng, Liang'

_publ_section_title
;
 Iron(II) Dihydrocarbyls Supported by a Biphenyl-Linked
 Bis(benzimidazol-2-ylidene) Ligand: Syntheses and Characterization
;
_journal_issue 20
_journal_name_full Organometallics
_journal_page_first 5660
_journal_paper_doi 10.1021/om5000612
_journal_volume 33
_journal_year 2014
_chemical_formula_sum 'C34 H32 Fe N4'
_chemical_formula_weight 552.49
_chemical_name_systematic
; 
 ? 
;
_space_group_IT_number 92
_symmetry_cell_setting tetragonal
_symmetry_space_group_name_Hall 'P 4abw 2nw'
_symmetry_space_group_name_H-M 'P 41 21 2'
_atom_sites_solution_hydrogens geom
_atom_sites_solution_primary direct
_atom_sites_solution_secondary difmap
_audit_creation_method SHELXL-97
_cell_angle_alpha 90.00
_cell_angle_beta 90.00
_cell_angle_gamma 90.00
_cell_formula_units_Z 4
_cell_length_a 13.5010(15)
_cell_length_b 13.5010(15)
_cell_length_c 14.6888(17)
_cell_measurement_reflns_used 3103
_cell_measurement_temperature 133(2)
_cell_measurement_theta_max 23.31
_cell_measurement_theta_min 2.54
_cell_volume 2677.4(5)
_computing_cell_refinement 'Bruker SAINT'
_computing_data_collection 'Bruker APEX2'
_computing_data_reduction 'Bruker SAINT'
_computing_molecular_graphics 'Bruker SHELXTL'
_computing_publication_material 'Bruker SHELXTL'
_computing_structure_refinement 'SHELXL-97 (Sheldrick, 2008)'
_computing_structure_solution 'SHELXS-97 (Sheldrick, 2008)'
_diffrn_ambient_temperature 133(2)
_diffrn_measured_fraction_theta_full 0.975
_diffrn_measured_fraction_theta_max 0.975
_diffrn_measurement_device_type 'Bruker APEX-II CCD'
_diffrn_measurement_method '\f and \w scans'
_diffrn_radiation_monochromator graphite
_diffrn_radiation_source 'fine-focus sealed tube'
_diffrn_radiation_type MoK\a
_diffrn_radiation_wavelength 0.71073
_diffrn_reflns_av_R_equivalents 0.0655
_diffrn_reflns_av_sigmaI/netI 0.0360
_diffrn_reflns_limit_h_max 16
_diffrn_reflns_limit_h_min -16
_diffrn_reflns_limit_k_max 16
_diffrn_reflns_limit_k_min -16
_diffrn_reflns_limit_l_max 17
_diffrn_reflns_limit_l_min -14
_diffrn_reflns_number 17188
_diffrn_reflns_theta_full 25.04
_diffrn_reflns_theta_max 25.04
_diffrn_reflns_theta_min 2.05
_exptl_absorpt_coefficient_mu 0.595
_exptl_absorpt_correction_T_max 1.0000
_exptl_absorpt_correction_T_min 0.7456
_exptl_absorpt_correction_type multi-scan
_exptl_absorpt_process_details sadabs
_exptl_crystal_colour red
_exptl_crystal_density_diffrn 1.371
_exptl_crystal_density_method 'not measured'
_exptl_crystal_description BLOCK
_exptl_crystal_F_000 1160
_exptl_crystal_size_max 0.12
_exptl_crystal_size_mid 0.10
_exptl_crystal_size_min 0.04
_refine_diff_density_max 0.540
_refine_diff_density_min -0.574
_refine_diff_density_rms 0.114
_refine_ls_abs_structure_details 'Flack H D (1983), Acta Cryst. A39, 876-881'
_refine_ls_abs_structure_Flack 0.51(8)
_refine_ls_extinction_method none
_refine_ls_goodness_of_fit_ref 1.309
_refine_ls_hydrogen_treatment constr
_refine_ls_matrix_type full
_refine_ls_number_parameters 179
_refine_ls_number_reflns 2327
_refine_ls_number_restraints 42
_refine_ls_restrained_S_all 1.333
_refine_ls_R_factor_all 0.1040
_refine_ls_R_factor_gt 0.1017
_refine_ls_shift/su_max 0.063
_refine_ls_shift/su_mean 0.001
_refine_ls_structure_factor_coef Fsqd
_refine_ls_weighting_details 'calc w=1/[\s^2^(Fo^2^)+(0.0000P)^2^+21.3123P] where P=(Fo^2^+2Fc^2^)/3'
_refine_ls_weighting_scheme calc
_refine_ls_wR_factor_gt 0.2106
_refine_ls_wR_factor_ref 0.2118
_reflns_number_gt 2264
_reflns_number_total 2327
_reflns_threshold_expression >2sigma(I)
_cod_data_source_file om5000612_si_002.cif
_cod_data_source_block 8
_cod_depositor_comments
;
The following automatic conversions were performed:

'_symmetry_cell_setting' value 'Tetragonal' changed to 'tetragonal'
according to
/usr/data/users/saulius/automatic-downloads/rss-feeds/ACS/lib/dictionaries/cif_core.dic
dictionary named 'cif_core.dic' version 2.4.2 from 2011-04-26.

Automatic conversion script
Id: cif_fix_values 2281 2013-09-26 08:29:07Z andrius 
;
_cod_original_sg_symbol_H-M P4(1)2(1)2
_cod_database_code 4082813

loop_
_symmetry_equiv_pos_as_xyz
'x, y, z'
'-y+1/2, x+1/2, z+1/4'
'-x, -y, z+1/2'
'y+1/2, -x+1/2, z+3/4'
'x+1/2, -y+1/2, -z+3/4'
'y, x, -z'
'-x+1/2, y+1/2, -z+1/4'
'-y, -x, -z+1/2'

loop_
_atom_site_label
_atom_site_type_symbol
_atom_site_fract_x
_atom_site_fract_y
_atom_site_fract_z
_atom_site_U_iso_or_equiv
_atom_site_adp_type
_atom_site_occupancy
_atom_site_symmetry_multiplicity
_atom_site_calc_flag
_atom_site_refinement_flags
Fe1 Fe 0.51079(8) 0.51079(8) 0.5000 0.0318(5) Uani 1 2 d S
N1 N 0.3336(6) 0.5914(5) 0.4064(5) 0.0303(18) Uani 1 1 d U
N2 N 0.3396(5) 0.4345(5) 0.3827(4) 0.0165(14) Uani 1 1 d U
C1 C 0.3894(6) 0.5067(7) 0.4298(5) 0.0272(19) Uani 1 1 d .
C2 C 0.5633(10) 0.6099(9) 0.3989(9) 0.057(3) Uani 1 1 d U
H2A H 0.5251 0.6146 0.3432 0.068 Uiso 1 1 calc R
H2B H 0.5900 0.6726 0.4198 0.068 Uiso 1 1 calc R
C3 C 0.6239(8) 0.5260(8) 0.4093(7) 0.042(3) Uani 1 1 d U
H3 H 0.6927 0.5320 0.4297 0.050 Uiso 1 1 calc R
C4 C 0.5818(8) 0.4329(8) 0.3902(6) 0.041(3) Uani 1 1 d .
H4A H 0.6205 0.3749 0.4060 0.049 Uiso 1 1 calc R
H4B H 0.5450 0.4266 0.3337 0.049 Uiso 1 1 calc R
C5 C 0.3568(10) 0.6961(8) 0.4252(9) 0.057(3) Uani 1 1 d U
H5A H 0.3609 0.7320 0.3689 0.086 Uiso 1 1 calc R
H5B H 0.4190 0.7004 0.4566 0.086 Uiso 1 1 calc R
H5C H 0.3055 0.7243 0.4624 0.086 Uiso 1 1 calc R
C6 C 0.2553(9) 0.5677(7) 0.3504(6) 0.037(3) Uani 1 1 d .
C7 C 0.1804(9) 0.6280(9) 0.3130(8) 0.049(3) Uani 1 1 d U
H7 H 0.1790 0.6962 0.3220 0.059 Uiso 1 1 calc R
C8 C 0.1092(10) 0.5796(11) 0.2623(9) 0.070(4) Uani 1 1 d .
H8 H 0.0594 0.6170 0.2353 0.084 Uiso 1 1 calc R
C9 C 0.1084(9) 0.4778(10) 0.2497(9) 0.066(4) Uani 1 1 d .
H9 H 0.0575 0.4484 0.2167 0.079 Uiso 1 1 calc R
C10 C 0.1831(8) 0.4198(9) 0.2860(6) 0.043(3) Uani 1 1 d .
H10 H 0.1843 0.3516 0.2768 0.051 Uiso 1 1 calc R
C11 C 0.2557(7) 0.4663(7) 0.3363(5) 0.026(2) Uani 1 1 d .
C12 C 0.3612(5) 0.3296(5) 0.3884(5) 0.0150(15) Uani 1 1 d .
C13 C 0.3268(6) 0.2754(6) 0.4624(5) 0.0184(17) Uani 1 1 d .
C14 C 0.3424(7) 0.1747(7) 0.4635(6) 0.031(2) Uani 1 1 d .
H14 H 0.3220 0.1377 0.5135 0.037 Uiso 1 1 calc R
C15 C 0.3885(7) 0.1272(7) 0.3904(6) 0.032(2) Uani 1 1 d .
H15 H 0.3991 0.0591 0.3919 0.039 Uiso 1 1 calc R
C16 C 0.4181(6) 0.1818(5) 0.3161(5) 0.0150(16) Uani 1 1 d U
H16 H 0.4491 0.1501 0.2676 0.018 Uiso 1 1 calc R
C17 C 0.4026(6) 0.2826(6) 0.3125(5) 0.0184(17) Uani 1 1 d .
H17 H 0.4193 0.3186 0.2608 0.022 Uiso 1 1 calc R

loop_
_atom_site_aniso_label
_atom_site_aniso_U_11
_atom_site_aniso_U_22
_atom_site_aniso_U_33
_atom_site_aniso_U_23
_atom_site_aniso_U_13
_atom_site_aniso_U_12
Fe1 0.0349(7) 0.0349(7) 0.0257(8) -0.0140(6) 0.0140(6) -0.0191(9)
N1 0.047(4) 0.013(3) 0.031(3) -0.002(3) 0.003(3) 0.010(3)
N2 0.024(3) 0.017(3) 0.009(3) 0.002(2) -0.005(2) 0.007(2)
C1 0.043(5) 0.017(4) 0.022(4) 0.009(4) 0.013(4) -0.002(4)
C2 0.067(5) 0.045(5) 0.060(5) -0.004(4) 0.013(4) -0.014(4)
C3 0.037(4) 0.051(5) 0.036(4) -0.010(4) 0.020(3) -0.010(4)
C4 0.050(7) 0.048(6) 0.025(5) -0.019(5) 0.022(4) -0.026(5)
C5 0.073(5) 0.041(5) 0.057(5) 0.000(4) 0.007(4) 0.008(4)
C6 0.069(8) 0.020(5) 0.023(5) 0.009(4) 0.008(5) 0.026(5)
C7 0.058(5) 0.043(4) 0.046(4) 0.009(4) -0.004(4) 0.016(4)
C8 0.070(9) 0.096(11) 0.045(7) 0.009(8) 0.004(7) 0.053(8)
C9 0.065(8) 0.097(11) 0.036(6) -0.003(8) -0.019(6) 0.041(8)
C10 0.054(7) 0.059(7) 0.015(4) -0.012(4) -0.007(5) 0.039(6)
C11 0.031(5) 0.040(6) 0.008(4) 0.002(3) -0.002(3) 0.011(4)
C12 0.012(4) 0.011(4) 0.022(4) -0.003(3) -0.003(3) 0.006(3)
C13 0.021(4) 0.015(4) 0.019(4) -0.001(3) 0.005(3) -0.007(3)
C14 0.038(5) 0.033(5) 0.022(4) -0.004(4) 0.024(4) -0.003(4)
C15 0.049(6) 0.023(5) 0.024(5) -0.013(4) 0.018(4) 0.003(4)
C16 0.014(3) 0.014(3) 0.017(3) -0.004(3) 0.005(3) 0.001(3)
C17 0.015(4) 0.027(4) 0.013(4) -0.001(3) 0.000(3) -0.002(3)

loop_
_atom_type_symbol
_atom_type_description
_atom_type_scat_dispersion_real
_atom_type_scat_dispersion_imag
_atom_type_scat_source
C C 0.0033 0.0016 'International Tables Vol C Tables 4.2.6.8 and 6.1.1.4'
H H 0.0000 0.0000 'International Tables Vol C Tables 4.2.6.8 and 6.1.1.4'
Fe Fe 0.3463 0.8444 'International Tables Vol C Tables 4.2.6.8 and 6.1.1.4'
N N 0.0061 0.0033 'International Tables Vol C Tables 4.2.6.8 and 6.1.1.4'

loop_
_geom_angle_atom_site_label_1
_geom_angle_atom_site_label_2
_geom_angle_atom_site_label_3
_geom_angle
_geom_angle_site_symmetry_1
_geom_angle_site_symmetry_3
C1 Fe1 C1 103.6(5) 6_556 .
C1 Fe1 C3 106.8(4) 6_556 6_556
C1 Fe1 C3 117.1(4) . 6_556
C1 Fe1 C3 117.1(4) 6_556 .
C1 Fe1 C3 106.8(4) . .
C3 Fe1 C3 106.1(6) 6_556 .
C1 Fe1 C2 156.4(4) 6_556 .
C1 Fe1 C2 85.9(4) . .
C3 Fe1 C2 87.2(4) 6_556 .
C3 Fe1 C2 39.4(5) . .
C1 Fe1 C2 85.9(4) 6_556 6_556
C1 Fe1 C2 156.4(4) . 6_556
C3 Fe1 C2 39.4(5) 6_556 6_556
C3 Fe1 C2 87.2(4) . 6_556
C2 Fe1 C2 93.9(7) . 6_556
C1 Fe1 C4 89.9(4) 6_556 .
C1 Fe1 C4 87.9(4) . .
C3 Fe1 C4 144.3(4) 6_556 .
C3 Fe1 C4 39.2(4) . .
C2 Fe1 C4 68.5(4) . .
C2 Fe1 C4 114.1(4) 6_556 .
C1 Fe1 C4 87.9(4) 6_556 6_556
C1 Fe1 C4 89.9(4) . 6_556
C3 Fe1 C4 39.2(4) 6_556 6_556
C3 Fe1 C4 144.3(4) . 6_556
C2 Fe1 C4 114.1(4) . 6_556
C2 Fe1 C4 68.5(4) 6_556 6_556
C4 Fe1 C4 176.5(5) . 6_556
C6 N1 C1 111.5(7) . .
C6 N1 C5 119.9(8) . .
C1 N1 C5 128.2(9) . .
C1 N2 C11 115.3(7) . .
C1 N2 C12 124.5(7) . .
C11 N2 C12 119.7(7) . .
N2 C1 N1 101.0(7) . .
N2 C1 Fe1 134.7(6) . .
N1 C1 Fe1 123.9(7) . .
C3 C2 Fe1 67.1(6) . .
C3 C2 H2A 117.0 . .
Fe1 C2 H2A 117.0 . .
C3 C2 H2B 117.0 . .
Fe1 C2 H2B 117.0 . .
H2A C2 H2B 114.0 . .
C2 C3 C4 117.5(11) . .
C2 C3 Fe1 73.5(7) . .
C4 C3 Fe1 74.8(6) . .
C2 C3 H3 121.2 . .
C4 C3 H3 121.2 . .
Fe1 C3 H3 121.2 . .
C3 C4 Fe1 66.1(5) . .
C3 C4 H4A 117.1 . .
Fe1 C4 H4A 117.1 . .
C3 C4 H4B 117.1 . .
Fe1 C4 H4B 117.1 . .
H4A C4 H4B 114.1 . .
N1 C5 H5A 109.5 . .
N1 C5 H5B 109.5 . .
H5A C5 H5B 109.5 . .
N1 C5 H5C 109.5 . .
H5A C5 H5C 109.5 . .
H5B C5 H5C 109.5 . .
N1 C6 C11 108.4(8) . .
N1 C6 C7 130.5(10) . .
C11 C6 C7 121.1(11) . .
C8 C7 C6 115.8(11) . .
C8 C7 H7 122.1 . .
C6 C7 H7 122.1 . .
C7 C8 C9 123.2(11) . .
C7 C8 H8 118.4 . .
C9 C8 H8 118.4 . .
C10 C9 C8 120.2(13) . .
C10 C9 H9 119.9 . .
C8 C9 H9 119.9 . .
C11 C10 C9 117.8(11) . .
C11 C10 H10 121.1 . .
C9 C10 H10 121.1 . .
C10 C11 C6 121.8(9) . .
C10 C11 N2 134.5(9) . .
C6 C11 N2 103.6(8) . .
C13 C12 C17 121.2(7) . .
C13 C12 N2 119.5(7) . .
C17 C12 N2 118.6(7) . .
C14 C13 C12 118.6(7) . .
C14 C13 C13 121.8(8) . 6_556
C12 C13 C13 119.6(7) . 6_556
C13 C14 C15 120.9(8) . .
C13 C14 H14 119.6 . .
C15 C14 H14 119.6 . .
C16 C15 C14 119.5(8) . .
C16 C15 H15 120.2 . .
C14 C15 H15 120.2 . .
C15 C16 C17 121.0(7) . .
C15 C16 H16 119.5 . .
C17 C16 H16 119.5 . .
C16 C17 C12 118.6(7) . .
C16 C17 H17 120.7 . .
C12 C17 H17 120.7 . .

loop_
_geom_bond_atom_site_label_1
_geom_bond_atom_site_label_2
_geom_bond_distance
_geom_bond_site_symmetry_2
Fe1 C1 1.937(9) 6_556
Fe1 C1 1.937(9) .
Fe1 C3 2.038(9) 6_556
Fe1 C3 2.038(9) .
Fe1 C2 2.121(12) .
Fe1 C2 2.121(12) 6_556
Fe1 C4 2.151(8) .
Fe1 C4 2.151(8) 6_556
N1 C6 1.377(14) .
N1 C1 1.412(11) .
N1 C5 1.474(13) .
N2 C1 1.371(11) .
N2 C11 1.389(10) .
N2 C12 1.448(9) .
C2 C3 1.405(16) .
C2 H2A 0.9700 .
C2 H2B 0.9700 .
C3 C4 1.408(14) .
C3 H3 0.9800 .
C4 H4A 0.9700 .
C4 H4B 0.9700 .
C5 H5A 0.9600 .
C5 H5B 0.9600 .
C5 H5C 0.9600 .
C6 C11 1.384(13) .
C6 C7 1.410(14) .
C7 C8 1.380(18) .
C7 H7 0.9300 .
C8 C9 1.387(19) .
C8 H8 0.9300 .
C9 C10 1.384(13) .
C9 H9 0.9300 .
C10 C11 1.380(14) .
C10 H10 0.9300 .
C12 C13 1.391(11) .
C12 C17 1.399(10) .
C13 C14 1.376(12) .
C13 C13 1.477(15) 6_556
C14 C15 1.397(11) .
C14 H14 0.9300 .
C15 C16 1.376(11) .
C15 H15 0.9300 .
C16 C17 1.379(11) .
C16 H16 0.9300 .
C17 H17 0.9300 .

loop_
_geom_torsion_atom_site_label_1
_geom_torsion_atom_site_label_2
_geom_torsion_atom_site_label_3
_geom_torsion_atom_site_label_4
_geom_torsion
_geom_torsion_site_symmetry_1
_geom_torsion_site_symmetry_4
C11 N2 C1 N1 -3.0(9) . .
C12 N2 C1 N1 -174.8(7) . .
C11 N2 C1 Fe1 -176.2(6) . .
C12 N2 C1 Fe1 12.0(12) . .
C6 N1 C1 N2 1.1(9) . .
C5 N1 C1 N2 -171.0(9) . .
C6 N1 C1 Fe1 175.3(6) . .
C5 N1 C1 Fe1 3.2(13) . .
C1 Fe1 C1 N2 -42.1(7) 6_556 .
C3 Fe1 C1 N2 -159.3(7) 6_556 .
C3 Fe1 C1 N2 82.1(8) . .
C2 Fe1 C1 N2 115.9(8) . .
C2 Fe1 C1 N2 -153.7(11) 6_556 .
C4 Fe1 C1 N2 47.3(8) . .
C4 Fe1 C1 N2 -129.9(8) 6_556 .
C1 Fe1 C1 N1 146.0(8) 6_556 .
C3 Fe1 C1 N1 28.8(8) 6_556 .
C3 Fe1 C1 N1 -89.8(7) . .
C2 Fe1 C1 N1 -56.0(7) . .
C2 Fe1 C1 N1 34.4(14) 6_556 .
C4 Fe1 C1 N1 -124.6(7) . .
C4 Fe1 C1 N1 58.2(7) 6_556 .
C1 Fe1 C2 C3 -7.9(16) 6_556 .
C1 Fe1 C2 C3 -122.9(7) . .
C3 Fe1 C2 C3 119.7(8) 6_556 .
C2 Fe1 C2 C3 80.8(8) 6_556 .
C4 Fe1 C2 C3 -33.5(7) . .
C4 Fe1 C2 C3 149.0(7) 6_556 .
Fe1 C2 C3 C4 62.4(8) . .
C1 Fe1 C3 C2 176.5(7) 6_556 .
C1 Fe1 C3 C2 61.0(8) . .
C3 Fe1 C3 C2 -64.5(7) 6_556 .
C2 Fe1 C3 C2 -99.6(10) 6_556 .
C4 Fe1 C3 C2 125.5(11) . .
C4 Fe1 C3 C2 -53.7(11) 6_556 .
C1 Fe1 C3 C4 51.0(8) 6_556 .
C1 Fe1 C3 C4 -64.5(7) . .
C3 Fe1 C3 C4 169.9(8) 6_556 .
C2 Fe1 C3 C4 -125.5(11) . .
C2 Fe1 C3 C4 134.9(8) 6_556 .
C4 Fe1 C3 C4 -179.16(15) 6_556 .
C2 C3 C4 Fe1 -61.7(9) . .
C1 Fe1 C4 C3 -136.2(7) 6_556 .
C1 Fe1 C4 C3 120.2(7) . .
C3 Fe1 C4 C3 -16.7(14) 6_556 .
C2 Fe1 C4 C3 33.8(7) . .
C2 Fe1 C4 C3 -50.8(8) 6_556 .
C4 Fe1 C4 C3 172.0(7) 6_556 .
C1 N1 C6 C11 1.1(11) . .
C5 N1 C6 C11 173.9(9) . .
C1 N1 C6 C7 178.2(10) . .
C5 N1 C6 C7 -8.9(16) . .
N1 C6 C7 C8 -177.1(11) . .
C11 C6 C7 C8 -0.2(16) . .
C6 C7 C8 C9 2(2) . .
C7 C8 C9 C10 -2(2) . .
C8 C9 C10 C11 1.6(19) . .
C9 C10 C11 C6 -0.3(15) . .
C9 C10 C11 N2 179.5(10) . .
N1 C6 C11 C10 177.1(8) . .
C7 C6 C11 C10 -0.4(15) . .
N1 C6 C11 N2 -2.7(10) . .
C7 C6 C11 N2 179.8(9) . .
C1 N2 C11 C10 -176.0(10) . .
C12 N2 C11 C10 -3.8(14) . .
C1 N2 C11 C6 3.7(10) . .
C12 N2 C11 C6 175.9(7) . .
C1 N2 C12 C13 79.2(9) . .
C11 N2 C12 C13 -92.2(9) . .
C1 N2 C12 C17 -110.8(8) . .
C11 N2 C12 C17 77.7(9) . .
C17 C12 C13 C14 5.9(12) . .
N2 C12 C13 C14 175.6(7) . .
C17 C12 C13 C13 -174.5(7) . 6_556
N2 C12 C13 C13 -4.8(11) . 6_556
C12 C13 C14 C15 -2.4(14) . .
C13 C13 C14 C15 178.0(8) 6_556 .
C13 C14 C15 C16 -0.4(15) . .
C14 C15 C16 C17 -0.3(14) . .
C15 C16 C17 C12 3.7(12) . .
C13 C12 C17 C16 -6.6(11) . .
N2 C12 C17 C16 -176.4(7) . .
